data_1519618
loop_
_publ_author_name
'Itoh, Takahito'
'Tachino, Kyoko'
'Akira, Naoki'
'Uno, Takahiro'
'Kubo, Masataka'
'Tohnai, Norimitsu'
'Miyata, Mikiji'

_publ_section_title
;
 Twofold Helical Polymerization: Thermal Solid-State Polymerization of
 7-Cyano-7-(2&#x2032;-haloethoxycarbonyl)-1,4-benzoquinone Methides
;
_journal_issue 9
_journal_name_full Macromolecules
_journal_page_first 2935
_journal_paper_doi 10.1021/ma502606s
_journal_volume 48
_journal_year 2015
_chemical_formula_moiety 'C11 H8 Br N O3 '
_chemical_formula_sum 'C11 H8 Br N O3'
_chemical_formula_weight 282.09
_space_group_IT_number 2
_symmetry_cell_setting triclinic
_symmetry_Int_Tables_number 2
_symmetry_space_group_name_Hall '-P 1'
_symmetry_space_group_name_H-M 'P -1'
_cell_angle_alpha 93.34(2)
_cell_angle_beta 94.58(2)
_cell_angle_gamma 90.96(2)
_cell_formula_units_Z 2
_cell_length_a 4.108(1)
_cell_length_b 11.388(2)
_cell_length_c 11.496(2)
_cell_measurement_reflns_used 6212
_cell_measurement_temperature 93.2
_cell_measurement_theta_max 68.2
_cell_measurement_theta_min 3.9
_cell_volume 535.05(19)
_computing_cell_refinement PROCESS-AUTO
_computing_data_collection PROCESS-AUTO
_computing_data_reduction 'teXsan Ver. 1.10'
_computing_publication_material 'teXsan Ver. 1.10'
_computing_structure_refinement 'teXsan Ver. 1.10'
_computing_structure_solution SIR92
_diffrn_measured_fraction_theta_full 0.9317
_diffrn_measured_fraction_theta_max 0.9317
_diffrn_measurement_device_type 'Rigaku RAXIS-RAPID Imaging Plate'
_diffrn_measurement_method \w
_diffrn_radiation_type 'Cu K\a'
_diffrn_radiation_wavelength 1.5419
_diffrn_reflns_av_R_equivalents 0.057
_diffrn_reflns_limit_h_max 4
_diffrn_reflns_limit_h_min -4
_diffrn_reflns_limit_k_max 13
_diffrn_reflns_limit_k_min -13
_diffrn_reflns_limit_l_max 13
_diffrn_reflns_limit_l_min -13
_diffrn_reflns_number 5727
_diffrn_reflns_theta_full 68.23
_diffrn_reflns_theta_max 68.23
_exptl_absorpt_coefficient_mu 5.193
_exptl_absorpt_correction_T_max 0.666
_exptl_absorpt_correction_T_min 0.178
_exptl_absorpt_correction_type integration
_exptl_absorpt_process_details '(Higashi, 1999)'
_exptl_crystal_colour red
_exptl_crystal_density_diffrn 1.751
_exptl_crystal_density_method 'not measured'
_exptl_crystal_description platelet
_exptl_crystal_size_max 0.500
_exptl_crystal_size_mid 0.200
_exptl_crystal_size_min 0.100
_refine_diff_density_max 1.32
_refine_diff_density_min -0.73
_refine_ls_extinction_method none
_refine_ls_goodness_of_fit_ref 1.897
_refine_ls_hydrogen_treatment noref
_refine_ls_number_parameters 145
_refine_ls_number_reflns 1803
_refine_ls_R_factor_gt 0.0669
_refine_ls_shift/su_max 0.0002
_refine_ls_structure_factor_coef Fsqd
_refine_ls_weighting_details 'w = 1/[\s^2^(Fo^2^) + (0.09000(Max(Fo^2^,0) + 2Fc^2^)/3)^2^]'
_refine_ls_weighting_scheme calc
_refine_ls_wR_factor_ref 0.2127
_reflns_number_gt 1639
_reflns_number_total 1803
_reflns_threshold_expression F^2^>2.0\s(F^2^)
_cod_data_source_file ma502606s_si_003.cif
_cod_data_source_block CNBrEtQM_
_cod_depositor_comments 'Adding full bibliography for 1519616--1519619.cif.'
_cod_original_cell_volume 535.0(2)
_cod_original_sg_symbol_H-M 'P -1         '
_cod_original_formula_sum 'C11 H8 Br N O3 '
_cod_database_code 1519618

loop_
_symmetry_equiv_pos_as_xyz
x,y,z
-x,-y,-z

loop_
_atom_site_label
_atom_site_type_symbol
_atom_site_fract_x
_atom_site_fract_y
_atom_site_fract_z
_atom_site_U_iso_or_equiv
_atom_site_adp_type
_atom_site_occupancy
_atom_site_calc_flag
Br(1) Br 1.0303(2) 0.86748(6) 0.06598(6) 0.0328(3) Uani 1.00 d
O(1) O 0.569(1) 0.5828(4) 0.1859(4) 0.033(1) Uani 1.00 d
O(2) O 0.819(1) 0.4176(4) 0.1290(4) 0.032(1) Uani 1.00 d
O(3) O 0.306(2) -0.0482(5) 0.3650(5) 0.039(1) Uani 1.00 d
N(1) N 0.175(2) 0.5728(5) 0.4115(6) 0.036(2) Uani 1.00 d
C(1) C 0.642(2) 0.4684(6) 0.1913(6) 0.028(2) Uani 1.00 d
C(2) C 0.864(2) 0.7624(6) 0.1750(6) 0.034(2) Uani 1.00 d
C(3) C 0.356(2) 0.0565(6) 0.3500(6) 0.034(2) Uani 1.00 d
C(4) C 0.476(2) 0.4164(6) 0.2861(6) 0.028(2) Uani 1.00 d
C(5) C 0.312(2) 0.5035(6) 0.3588(6) 0.030(2) Uani 1.00 d
C(6) C 0.451(2) 0.3002(6) 0.3073(6) 0.031(2) Uani 1.00 d
C(7) C 0.736(2) 0.6522(6) 0.1053(6) 0.031(2) Uani 1.00 d
C(8) C 0.575(2) 0.2082(6) 0.2300(6) 0.030(2) Uani 1.00 d
C(9) C 0.283(2) 0.2635(6) 0.4093(6) 0.029(2) Uani 1.00 d
C(10) C 0.527(2) 0.0934(6) 0.2498(6) 0.031(2) Uani 1.00 d
C(11) C 0.239(2) 0.1507(7) 0.4293(6) 0.035(2) Uani 1.00 d
H(1) H 0.7173 0.2334 0.1663 0.0538 Uiso 1.00 calc
H(2) H 0.5733 0.0245 0.1971 0.0538 Uiso 1.00 calc
H(3) H 0.1015 0.1277 0.4972 0.0538 Uiso 1.00 calc
H(4) H 0.2385 0.3307 0.4600 0.0538 Uiso 1.00 calc
H(5) H 0.9190 0.6086 0.0573 0.0538 Uiso 1.00 calc
H(6) H 0.4807 0.6616 0.0502 0.0538 Uiso 1.00 calc
H(7) H 1.0617 0.7467 0.2294 0.0538 Uiso 1.00 calc
H(8) H 0.6955 0.8047 0.2115 0.0538 Uiso 1.00 calc

loop_
_atom_site_aniso_label
_atom_site_aniso_U_11
_atom_site_aniso_U_22
_atom_site_aniso_U_33
_atom_site_aniso_U_12
_atom_site_aniso_U_13
_atom_site_aniso_U_23
Br(1) 0.0450(6) 0.0231(5) 0.0325(5) 0.0014(3) 0.0135(3) 0.0069(3)
O(1) 0.052(3) 0.019(2) 0.029(2) 0.004(2) 0.013(2) 0.004(2)
O(2) 0.048(3) 0.023(2) 0.027(2) 0.003(2) 0.015(2) 0.002(2)
O(3) 0.060(4) 0.025(3) 0.033(2) 0.001(2) 0.007(3) 0.006(2)
N(1) 0.054(4) 0.024(3) 0.031(3) 0.002(3) 0.014(3) 0.004(2)
C(1) 0.033(4) 0.019(3) 0.031(3) 0.000(3) 0.000(3) 0.003(3)
C(2) 0.060(5) 0.018(3) 0.025(3) 0.003(3) 0.015(3) 0.008(2)
C(3) 0.054(5) 0.023(3) 0.026(3) 0.006(3) 0.009(3) 0.007(3)
C(4) 0.035(4) 0.022(3) 0.029(3) 0.006(3) 0.007(3) 0.000(3)
C(5) 0.045(4) 0.022(3) 0.024(3) 0.004(3) 0.008(3) 0.006(3)
C(6) 0.041(4) 0.027(4) 0.027(3) 0.010(3) 0.016(3) 0.004(3)
C(7) 0.040(4) 0.020(3) 0.034(3) -0.005(3) 0.017(3) 0.005(3)
C(8) 0.038(4) 0.026(3) 0.028(3) 0.009(3) 0.017(3) 0.004(3)
C(9) 0.044(4) 0.023(3) 0.022(3) 0.000(3) 0.005(3) 0.003(2)
C(10) 0.034(4) 0.028(3) 0.032(3) 0.001(3) 0.014(3) -0.004(3)
C(11) 0.048(5) 0.029(4) 0.027(3) 0.003(3) 0.002(3) -0.002(3)

loop_
_atom_type_symbol
_atom_type_description
_atom_type_scat_dispersion_real
_atom_type_scat_dispersion_imag
_atom_type_scat_source
C C 0.018 0.009
;International Tables for Crystallography
(1992, Vol. C, Tables 4.2.6.8 and 6.1.1.1)
;
H H 0.000 0.000
;International Tables for Crystallography
(1992, Vol. C, Table 6.1.1.2)
;
O O 0.049 0.032
;International Tables for Crystallography
(1992, Vol. C, Tables 4.2.6.8 and 6.1.1.1)
;
N N 0.031 0.018
;International Tables for Crystallography
(1992, Vol. C, Tables 4.2.6.8 and 6.1.1.1)
;
Br Br -0.676 1.280
;International Tables for Crystallography
(1992, Vol. C, Tables 4.2.6.8 and 6.1.1.1)
;

loop_
_geom_angle_atom_site_label_1
_geom_angle_atom_site_label_2
_geom_angle_atom_site_label_3
_geom_angle
_geom_angle_site_symmetry_2
_geom_angle_site_symmetry_3
_geom_angle_publ_flag
C(1) O(1) C(7) 118.1(6) 1_555 1_555 yes
O(1) C(1) O(2) 124.4(7) 1_555 1_555 yes
O(1) C(1) C(4) 110.0(6) 1_555 1_555 yes
O(2) C(1) C(4) 125.5(6) 1_555 1_555 yes
Br(1) C(2) C(7) 107.4(5) 1_555 1_555 yes
O(3) C(3) C(10) 121.3(7) 1_555 1_555 yes
O(3) C(3) C(11) 121.6(7) 1_555 1_555 yes
C(10) C(3) C(11) 117.0(7) 1_555 1_555 yes
C(1) C(4) C(5) 113.4(6) 1_555 1_555 yes
C(1) C(4) C(6) 127.0(6) 1_555 1_555 yes
C(5) C(4) C(6) 119.5(6) 1_555 1_555 yes
N(1) C(5) C(4) 177.1(8) 1_555 1_555 yes
C(4) C(6) C(8) 122.2(7) 1_555 1_555 yes
C(4) C(6) C(9) 120.0(6) 1_555 1_555 yes
C(8) C(6) C(9) 117.8(6) 1_555 1_555 yes
O(1) C(7) C(2) 106.2(6) 1_555 1_555 yes
C(6) C(8) C(10) 120.4(7) 1_555 1_555 yes
C(6) C(9) C(11) 121.7(7) 1_555 1_555 yes
C(3) C(10) C(8) 122.0(6) 1_555 1_555 yes
C(3) C(11) C(9) 121.1(7) 1_555 1_555 yes

loop_
_geom_bond_atom_site_label_1
_geom_bond_atom_site_label_2
_geom_bond_distance
_geom_bond_publ_flag
Br(1) C(2) 1.937(7) yes
O(1) C(1) 1.345(9) yes
O(1) C(7) 1.458(9) yes
O(2) C(1) 1.193(9) yes
O(3) C(3) 1.231(9) yes
N(1) C(5) 1.15(1) yes
C(1) C(4) 1.48(1) yes
C(2) C(7) 1.512(10) yes
C(3) C(10) 1.47(1) yes
C(3) C(11) 1.48(1) yes
C(4) C(5) 1.47(1) yes
C(4) C(6) 1.36(1) yes
C(6) C(8) 1.458(10) yes
C(6) C(9) 1.49(1) yes
C(8) C(10) 1.35(1) yes
C(9) C(11) 1.33(1) yes

loop_
_geom_contact_atom_site_label_1
_geom_contact_atom_site_label_2
_geom_contact_distance
_geom_contact_site_symmetry_2
Br(1) Br(1) 3.460(1) 2_775
O(1) N(1) 3.457(9) 1_655
O(1) C(2) 3.57(1) 1_455
O(1) O(2) 3.577(8) 1_455
O(1) C(7) 3.58(1) 1_455
O(2) C(4) 3.124(9) 1_655
O(2) C(5) 3.287(9) 1_655
O(2) C(1) 3.432(9) 1_655
O(2) C(7) 3.435(9) 2_665
O(2) C(7) 3.436(9) 2_765
O(2) C(6) 3.509(10) 1_655
O(3) C(11) 3.183(10) 2_656
O(3) C(2) 3.377(9) 1_445
O(3) C(3) 3.463(9) 2_656
O(3) O(3) 3.48(1) 2_656
N(1) N(1) 3.12(1) 2_566
N(1) C(1) 3.360(9) 1_455
N(1) C(9) 3.369(10) 2_666
N(1) C(9) 3.40(1) 2_566
N(1) C(5) 3.407(10) 2_666
N(1) C(4) 3.52(1) 1_455
N(1) C(5) 3.575(10) 2_566
C(1) C(5) 3.23(1) 1_655
C(1) C(4) 3.58(1) 1_655
C(3) C(10) 3.55(1) 1_455
C(4) C(5) 3.58(1) 1_655
C(5) C(5) 3.49(1) 2_666
C(6) C(9) 3.56(1) 1_655
C(8) C(9) 3.46(1) 1_655
C(8) C(11) 3.52(1) 1_655
C(10) C(11) 3.47(1) 1_655

loop_
_geom_torsion_atom_site_label_1
_geom_torsion_atom_site_label_2
_geom_torsion_atom_site_label_3
_geom_torsion_atom_site_label_4
_geom_torsion
_geom_torsion_site_symmetry_1
_geom_torsion_site_symmetry_2
_geom_torsion_site_symmetry_3
_geom_torsion_site_symmetry_4
_geom_torsion_publ_flag
Br(1) C(2) C(7) O(1) -171.6(5) 1_555 1_555 1_555 1_555 yes
O(1) C(1) C(4) C(5) -7.5(8) 1_555 1_555 1_555 1_555 yes
O(1) C(1) C(4) C(6) 169.6(7) 1_555 1_555 1_555 1_555 yes
O(2) C(1) O(1) C(7) -5(1) 1_555 1_555 1_555 1_555 yes
O(2) C(1) C(4) C(5) 171.7(7) 1_555 1_555 1_555 1_555 yes
O(2) C(1) C(4) C(6) -11(1) 1_555 1_555 1_555 1_555 yes
O(3) C(3) C(10) C(8) 177.9(8) 1_555 1_555 1_555 1_555 yes
O(3) C(3) C(11) C(9) -177.1(8) 1_555 1_555 1_555 1_555 yes
N(1) C(5) C(4) C(1) 60(15) 1_555 1_555 1_555 1_555 yes
N(1) C(5) C(4) C(6) -116(15) 1_555 1_555 1_555 1_555 yes
C(1) O(1) C(7) C(2) -130.6(7) 1_555 1_555 1_555 1_555 yes
C(1) C(4) C(6) C(8) -4(1) 1_555 1_555 1_555 1_555 yes
C(1) C(4) C(6) C(9) 178.0(7) 1_555 1_555 1_555 1_555 yes
C(3) C(10) C(8) C(6) -1(1) 1_555 1_555 1_555 1_555 yes
C(3) C(11) C(9) C(6) 0(1) 1_555 1_555 1_555 1_555 yes
C(4) C(1) O(1) C(7) 174.0(6) 1_555 1_555 1_555 1_555 yes
C(4) C(6) C(8) C(10) -175.6(8) 1_555 1_555 1_555 1_555 yes
C(4) C(6) C(9) C(11) 176.4(8) 1_555 1_555 1_555 1_555 yes
C(5) C(4) C(6) C(8) 172.6(7) 1_555 1_555 1_555 1_555 yes
C(5) C(4) C(6) C(9) -5(1) 1_555 1_555 1_555 1_555 yes
C(8) C(6) C(9) C(11) -1(1) 1_555 1_555 1_555 1_555 yes
C(8) C(10) C(3) C(11) 0(1) 1_555 1_555 1_555 1_555 yes
C(9) C(6) C(8) C(10) 2(1) 1_555 1_555 1_555 1_555 yes
C(9) C(11) C(3) C(10) 1(1) 1_555 1_555 1_555 1_555 yes
